data_2018612
loop_
_publ_author_name
'Batsanov, Andrei S.'
'Howard, Judith A. K.'
'Wu, Na'
'Yang, Zhen'
'Marder, Todd B.'

_publ_section_title
;
 An irreversible phase transition in
 1-<i>n</i>-butylindeno[2,1-<i>c</i>]pyran-3,9-dione
;
_journal_coeditor_code EM3055
_journal_issue 10
_journal_name_full 'Acta Crystallographica Section C'
_journal_page_first o413
_journal_page_last o416
_journal_paper_doi 10.1107/S010827011203805X
_journal_volume 68
_journal_year 2012
_chemical_formula_iupac 'C16 H14 O3'
_chemical_formula_moiety 'C16 H14 O3'
_chemical_formula_sum 'C16 H14 O3'
_chemical_formula_weight 254.27
_chemical_melting_point 373.7(5)
_chemical_name_systematic
;
1-<i>n</i>-Butylindeno[2,1-<i>c</i>]pyran-3,9-dione
;
_space_group_crystal_system triclinic
_space_group_IT_number 2
_space_group_name_Hall '-P 1'
_space_group_name_H-M_alt 'P -1'
_symmetry_space_group_name_Hall '-P 1'
_symmetry_space_group_name_H-M 'P -1'
_atom_sites_solution_hydrogens geom
_atom_sites_solution_primary direct
_atom_sites_solution_secondary difmap
_audit_creation_method
;
Olex2 1.1-beta (compiled 2011.08.31 svn.r1945, GUI svn.r3824)
;
_cell_angle_alpha 96.461(2)
_cell_angle_beta 93.246(2)
_cell_angle_gamma 110.029(2)
_cell_formula_units_Z 2
_cell_length_a 5.3708(2)
_cell_length_b 7.2029(3)
_cell_length_c 16.9507(8)
_cell_measurement_reflns_used 1676
_cell_measurement_temperature 120
_cell_measurement_theta_max 29.79
_cell_measurement_theta_min 2.43
_cell_volume 608.98(5)
_computing_cell_refinement 'SAINT (Bruker, 2008)'
_computing_data_collection 'SMART (Bruker, 2001)'
_computing_data_reduction 'SAINT (Bruker, 2008)'
_computing_molecular_graphics 'OLEX2 (Dolomanov <i>et al.</i>, 2009)'
_computing_publication_material 'OLEX2 (Dolomanov <i>et al.</i>, 2009)'
_computing_structure_refinement 'SHELXL97 (Sheldrick, 2008)'
_computing_structure_solution 'SHELXS97 (Sheldrick, 2008)'
_diffrn_ambient_temperature 120
_diffrn_detector_area_resol_mean 5.6
_diffrn_measured_fraction_theta_full 1.000
_diffrn_measured_fraction_theta_max 1.000
_diffrn_measurement_device 'three-circle diffractometer'
_diffrn_measurement_device_type 'Bruker SMART CCD 6000 area-detector'
_diffrn_measurement_method \w
_diffrn_radiation_monochromator graphite
_diffrn_radiation_type MoK\a
_diffrn_radiation_wavelength 0.71073
_diffrn_reflns_av_R_equivalents 0.0471
_diffrn_reflns_limit_h_max 6
_diffrn_reflns_limit_h_min -6
_diffrn_reflns_limit_k_max 8
_diffrn_reflns_limit_k_min -8
_diffrn_reflns_limit_l_max 20
_diffrn_reflns_limit_l_min -20
_diffrn_reflns_number 5759
_diffrn_reflns_theta_full 25.00
_diffrn_reflns_theta_max 25.00
_diffrn_reflns_theta_min 1.22
_diffrn_standards_number 0
_exptl_absorpt_coefficient_mu 0.095
_exptl_absorpt_correction_type none
_exptl_crystal_colour colourless
_exptl_crystal_density_diffrn 1.387
_exptl_crystal_density_method 'not measured'
_exptl_crystal_description irregular
_exptl_crystal_F_000 268
_exptl_crystal_size_max 0.30
_exptl_crystal_size_mid 0.12
_exptl_crystal_size_min 0.10
_refine_diff_density_max 0.182
_refine_diff_density_min -0.210
_refine_ls_goodness_of_fit_ref 0.959
_refine_ls_hydrogen_treatment constr
_refine_ls_matrix_type full
_refine_ls_number_parameters 174
_refine_ls_number_reflns 2151
_refine_ls_number_restraints 0
_refine_ls_restrained_S_all 0.959
_refine_ls_R_factor_all 0.0627
_refine_ls_R_factor_gt 0.0370
_refine_ls_shift/su_max 0.000
_refine_ls_shift/su_mean 0.000
_refine_ls_structure_factor_coef Fsqd
_refine_ls_weighting_details 'calc w = 1/[\s^2^(Fo^2^)+(0.0452P)^2^] where P=(Fo^2^+2Fc^2^)/3'
_refine_ls_weighting_scheme calc
_refine_ls_wR_factor_gt 0.0827
_refine_ls_wR_factor_ref 0.0911
_reflns_number_gt 1491
_reflns_number_total 2151
_reflns_threshold_expression I>2\s(I)
_cod_data_source_file em3055.cif
_cod_data_source_block bI
_cod_original_cell_volume 608.98(4)
_cod_database_code 2018612
_cod_database_fobs_code 2018612

loop_
_space_group_symop_id
_space_group_symop_operation_xyz
1 'x, y, z'
2 '-x, -y, -z'

loop_
_atom_site_type_symbol
_atom_site_label
_atom_site_fract_x
_atom_site_fract_y
_atom_site_fract_z
_atom_site_U_iso_or_equiv
_atom_site_adp_type
_atom_site_calc_flag
_atom_site_refinement_flags
_atom_site_occupancy
_atom_site_symmetry_multiplicity
O O1 0.3331(2) 0.67093(18) 0.29843(7) 0.0236(3) Uani d . 1 1
O O2 0.5366(2) 0.71270(19) 0.42052(7) 0.0289(3) Uani d . 1 1
O O3 -0.2151(2) 0.86789(19) 0.14982(7) 0.0275(3) Uani d . 1 1
C C1 0.3900(4) 0.7650(3) 0.37911(10) 0.0231(4) Uani d . 1 1
C C2 0.2712(3) 0.9115(3) 0.40094(10) 0.0231(4) Uani d . 1 1
H H2 0.3046 0.9803 0.4538 0.028 Uiso d R 1 1
C C3 0.1122(3) 0.9510(3) 0.34607(10) 0.0206(4) Uani d . 1 1
C C4 -0.0241(3) 1.0975(3) 0.35064(10) 0.0208(4) Uani d . 1 1
C C5 -0.0283(4) 1.2378(3) 0.41299(11) 0.0252(4) Uani d . 1 1
H H5 0.0681 1.2520 0.4634 0.030 Uiso d R 1 1
C C6 -0.1772(4) 1.3568(3) 0.39975(11) 0.0270(5) Uani d . 1 1
H H6 -0.1855 1.4520 0.4422 0.032 Uiso d R 1 1
C C7 -0.3154(4) 1.3399(3) 0.32539(11) 0.0257(5) Uani d . 1 1
H H7 -0.4145 1.4244 0.3178 0.031 Uiso d R 1 1
C C8 -0.3092(4) 1.2009(3) 0.26266(11) 0.0237(4) Uani d . 1 1
H H8 -0.4023 1.1890 0.2119 0.028 Uiso d R 1 1
C C9 -0.1631(3) 1.0795(3) 0.27606(10) 0.0202(4) Uani d . 1 1
C C10 -0.1218(3) 0.9212(3) 0.21951(10) 0.0212(4) Uani d . 1 1
C C11 0.0560(3) 0.8461(3) 0.26607(10) 0.0203(4) Uani d . 1 1
C C12 0.1700(3) 0.7116(3) 0.24340(10) 0.0212(4) Uani d . 1 1
C C13 0.1431(4) 0.6016(3) 0.16156(10) 0.0271(5) Uani d . 1 1
H H131 0.2245 0.7004 0.1258 0.032 Uiso d R 1 1
H H132 -0.0491 0.5401 0.1430 0.032 Uiso d R 1 1
C C14 0.2644(4) 0.4394(3) 0.15111(10) 0.0238(4) Uani d . 1 1
H H141 0.4586 0.4989 0.1669 0.029 Uiso d R 1 1
H H142 0.1864 0.3390 0.1866 0.029 Uiso d R 1 1
C C15 0.2150(4) 0.3371(3) 0.06527(11) 0.0308(5) Uani d . 1 1
H H151 0.2864 0.4391 0.0298 0.037 Uiso d R 1 1
H H152 0.0205 0.2744 0.0504 0.037 Uiso d R 1 1
C C16 0.3418(4) 0.1780(3) 0.05116(11) 0.0312(5) Uani d . 1 1
H H161 0.3027 0.1179 -0.0050 0.041(3) Uiso d R 1 1
H H162 0.2692 0.0745 0.0851 0.041(3) Uiso d R 1 1
H H163 0.5351 0.2393 0.0644 0.041(3) Uiso d R 1 1

loop_
_atom_site_aniso_label
_atom_site_aniso_U_11
_atom_site_aniso_U_22
_atom_site_aniso_U_33
_atom_site_aniso_U_12
_atom_site_aniso_U_13
_atom_site_aniso_U_23
O1 0.0266(7) 0.0250(7) 0.0218(7) 0.0141(6) -0.0015(5) -0.0002(6)
O2 0.0320(8) 0.0337(8) 0.0265(7) 0.0200(7) -0.0032(6) 0.0030(6)
O3 0.0341(8) 0.0309(8) 0.0196(7) 0.0159(6) -0.0022(6) -0.0005(6)
C1 0.0240(10) 0.0232(10) 0.0209(10) 0.0074(9) 0.0008(8) 0.0009(9)
C2 0.0248(10) 0.0241(10) 0.0208(10) 0.0107(9) 0.0004(8) -0.0009(8)
C3 0.0205(10) 0.0192(10) 0.0214(10) 0.0061(8) 0.0029(7) 0.0018(8)
C4 0.0214(10) 0.0190(10) 0.0224(10) 0.0074(8) 0.0029(8) 0.0028(8)
C5 0.0284(11) 0.0245(11) 0.0231(10) 0.0113(9) 0.0003(8) 0.0001(9)
C6 0.0322(11) 0.0206(11) 0.0284(11) 0.0122(9) 0.0014(9) -0.0044(9)
C7 0.0266(11) 0.0223(10) 0.0323(11) 0.0134(9) 0.0042(8) 0.0046(9)
C8 0.0247(10) 0.0230(10) 0.0244(10) 0.0090(9) 0.0011(8) 0.0054(9)
C9 0.0209(10) 0.0191(10) 0.0211(10) 0.0075(8) 0.0022(7) 0.0032(8)
C10 0.0210(10) 0.0216(10) 0.0205(10) 0.0066(8) 0.0028(8) 0.0035(8)
C11 0.0205(10) 0.0209(10) 0.0192(9) 0.0073(8) 0.0010(7) 0.0021(8)
C12 0.0197(10) 0.0219(10) 0.0226(10) 0.0082(8) 0.0019(7) 0.0030(8)
C13 0.0314(11) 0.0302(11) 0.0221(10) 0.0164(9) 0.0000(8) -0.0026(9)
C14 0.0260(10) 0.0223(10) 0.0238(10) 0.0098(8) 0.0029(8) 0.0020(8)
C15 0.0349(12) 0.0352(12) 0.0254(11) 0.0194(10) -0.0013(8) -0.0031(9)
C16 0.0413(12) 0.0342(12) 0.0221(10) 0.0211(10) 0.0016(9) -0.0037(9)

loop_
_atom_type_symbol
_atom_type_description
_atom_type_scat_dispersion_real
_atom_type_scat_dispersion_imag
_atom_type_scat_source
C C 0.0033 0.0016 'International Tables Vol C Tables 4.2.6.8 and 6.1.1.4'
H H 0.0000 0.0000 'International Tables Vol C Tables 4.2.6.8 and 6.1.1.4'
O O 0.0106 0.0060 'International Tables Vol C Tables 4.2.6.8 and 6.1.1.4'

loop_
_geom_angle_atom_site_label_1
_geom_angle_atom_site_label_2
_geom_angle_atom_site_label_3
_geom_angle
C12 O1 C1 123.11(13)
O2 C1 O1 115.30(15)
O2 C1 C2 128.03(17)
O1 C1 C2 116.66(15)
C3 C2 C1 119.63(17)
C3 C2 H2 120.2
C1 C2 H2 120.2
C2 C3 C11 120.94(16)
C2 C3 C4 131.19(17)
C11 C3 C4 107.85(14)
C5 C4 C9 120.68(17)
C5 C4 C3 130.91(16)
C9 C4 C3 108.40(15)
C6 C5 C4 118.08(17)
C6 C5 H5 121.0
C4 C5 H5 121.0
C5 C6 C7 121.45(17)
C5 C6 H6 119.3
C7 C6 H6 119.3
C8 C7 C6 120.55(17)
C8 C7 H7 119.7
C6 C7 H7 119.7
C7 C8 C9 118.13(16)
C7 C8 H8 120.9
C9 C8 H8 120.9
C8 C9 C4 121.10(17)
C8 C9 C10 128.99(15)
C4 C9 C10 109.90(15)
O3 C10 C11 128.33(16)
O3 C10 C9 126.65(16)
C11 C10 C9 105.02(14)
C12 C11 C3 120.68(15)
C12 C11 C10 130.43(16)
C3 C11 C10 108.81(14)
C11 C12 O1 118.92(16)
C11 C12 C13 126.38(16)
O1 C12 C13 114.68(15)
C12 C13 C14 117.56(15)
C12 C13 H131 107.9
C14 C13 H131 107.9
C12 C13 H132 107.9
C14 C13 H132 107.9
H131 C13 H132 107.2
C13 C14 C15 111.58(15)
C13 C14 H141 109.3
C15 C14 H141 109.3
C13 C14 H142 109.3
C15 C14 H142 109.3
H141 C14 H142 108.0
C14 C15 C16 113.51(15)
C14 C15 H151 108.9
C16 C15 H151 108.9
C14 C15 H152 108.9
C16 C15 H152 108.9
H151 C15 H152 107.7
C15 C16 H161 109.5
C15 C16 H162 109.5
H161 C16 H162 109.5
C15 C16 H163 109.5
H161 C16 H163 109.5
H162 C16 H163 109.5

loop_
_geom_bond_atom_site_label_1
_geom_bond_atom_site_label_2
_geom_bond_distance
O1 C12 1.367(2)
O1 C1 1.423(2)
O2 C1 1.206(2)
O3 C10 1.222(2)
C1 C2 1.435(2)
C2 C3 1.346(2)
C2 H2 0.9499
C3 C11 1.438(2)
C3 C4 1.473(2)
C4 C5 1.385(2)
C4 C9 1.401(2)
C5 C6 1.384(2)
C5 H5 0.9500
C6 C7 1.397(3)
C6 H6 0.9500
C7 C8 1.386(3)
C7 H7 0.9499
C8 C9 1.388(2)
C8 H8 0.9500
C9 C10 1.490(2)
C10 C11 1.481(2)
C11 C12 1.345(2)
C12 C13 1.492(2)
C13 C14 1.519(2)
C13 H131 0.9900
C13 H132 0.9900
C14 C15 1.520(2)
C14 H141 0.9900
C14 H142 0.9900
C15 C16 1.525(2)
C15 H151 0.9901
C15 H152 0.9900
C16 H161 0.9800
C16 H162 0.9800
C16 H163 0.9800

loop_
_geom_torsion_atom_site_label_1
_geom_torsion_atom_site_label_2
_geom_torsion_atom_site_label_3
_geom_torsion_atom_site_label_4
_geom_torsion
O1 C12 C13 C14 8.3(2)
C12 C13 C14 C15 178.49(16)
C13 C14 C15 C16 177.91(17)
